data_7045697
loop_
_publ_author_name
'Iglesias-Sig\"uenza, Javier'
'Izquierdo, Cristina'
'D\'iez, Elena'
'Fern\'andez, Rosario'
'Lassaletta, Jos\'e M'

_publ_section_title
;
 N-Heterotricyclic cationic carbene ligands. Synthesis, reactivity and
 coordination chemistry.
;
_journal_issue 15
_journal_name_full 'Dalton transactions (Cambridge, England : 2003)'
_journal_page_first 5196
_journal_page_last 5206
_journal_paper_doi 10.1039/c8dt00213d
_journal_volume 47
_journal_year 2018
_chemical_formula_sum 'C51 H56 Au F9 N6 O11 S3'
_chemical_formula_weight 1393.16
_space_group_IT_number 2
_space_group_name_Hall '-P 1'
_space_group_name_H-M_alt 'P -1'
_symmetry_cell_setting triclinic
_symmetry_space_group_name_Hall '-P 1'
_symmetry_space_group_name_H-M 'P -1'
_atom_sites_solution_hydrogens geom
_atom_sites_solution_primary direct
_atom_sites_solution_secondary difmap
_audit_creation_method SHELXL-97
_audit_update_record
;
2017-12-28 deposited with the CCDC.
2018-02-20 downloaded from the CCDC.
;
_cell_angle_alpha 73.3940(10)
_cell_angle_beta 89.0510(10)
_cell_angle_gamma 86.4920(10)
_cell_formula_units_Z 2
_cell_length_a 11.3236(3)
_cell_length_b 14.9984(4)
_cell_length_c 16.8636(5)
_cell_measurement_reflns_used 9852
_cell_measurement_temperature 100(2)
_cell_measurement_theta_max 22.46
_cell_measurement_theta_min 2.44
_cell_volume 2739.45(13)
_computing_cell_refinement 'Bruker SAINT'
_computing_data_collection 'Bruker APEX2'
_computing_data_reduction 'Bruker SAINT'
_computing_molecular_graphics 'Bruker SHELXTL'
_computing_publication_material 'Bruker SHELXTL'
_computing_structure_refinement 'SHELXL-97 (Sheldrick, 2008)'
_computing_structure_solution 'SHELXS-97 (Sheldrick, 2008)'
_diffrn_ambient_temperature 100(2)
_diffrn_measured_fraction_theta_full 0.998
_diffrn_measured_fraction_theta_max 0.998
_diffrn_measurement_device_type 'Bruker APEX-II CCD'
_diffrn_measurement_method '\f and \w scans'
_diffrn_radiation_monochromator graphite
_diffrn_radiation_source 'fine-focus sealed tube'
_diffrn_radiation_type AgK\a
_diffrn_radiation_wavelength 0.5608
_diffrn_reflns_av_R_equivalents 0.0452
_diffrn_reflns_av_sigmaI/netI 0.0443
_diffrn_reflns_limit_h_max 14
_diffrn_reflns_limit_h_min -14
_diffrn_reflns_limit_k_max 19
_diffrn_reflns_limit_k_min -19
_diffrn_reflns_limit_l_max 21
_diffrn_reflns_limit_l_min -21
_diffrn_reflns_number 46745
_diffrn_reflns_theta_full 21.36
_diffrn_reflns_theta_max 21.36
_diffrn_reflns_theta_min 1.42
_exptl_absorpt_coefficient_mu 1.580
_exptl_absorpt_correction_T_max 0.7447
_exptl_absorpt_correction_T_min 0.5661
_exptl_absorpt_correction_type multi-scan
_exptl_absorpt_process_details
; 
 SADABS, Bruker (2006). APEX 2. Version 2.1. Bruker Analytical 
 X-ray Solutions, Madison, Wisconsin, USA. 
;
_exptl_crystal_colour yellow
_exptl_crystal_density_diffrn 1.689
_exptl_crystal_density_method 'not measured'
_exptl_crystal_description prism
_exptl_crystal_F_000 1400
_exptl_crystal_size_max 0.50
_exptl_crystal_size_mid 0.39
_exptl_crystal_size_min 0.17
_refine_diff_density_max 0.781
_refine_diff_density_min -0.833
_refine_diff_density_rms 0.120
_refine_ls_extinction_method none
_refine_ls_goodness_of_fit_ref 0.737
_refine_ls_hydrogen_treatment mixed
_refine_ls_matrix_type full
_refine_ls_number_parameters 744
_refine_ls_number_reflns 12544
_refine_ls_number_restraints 0
_refine_ls_restrained_S_all 0.737
_refine_ls_R_factor_all 0.0323
_refine_ls_R_factor_gt 0.0266
_refine_ls_shift/su_max 0.004
_refine_ls_shift/su_mean 0.000
_refine_ls_structure_factor_coef Fsqd
_refine_ls_weighting_details 'calc w=1/[\s^2^(Fo^2^)+(0.1000P)^2^+0.0000P] where P=(Fo^2^+2Fc^2^)/3'
_refine_ls_weighting_scheme calc
_refine_ls_wR_factor_gt 0.0809
_refine_ls_wR_factor_ref 0.0925
_reflns_number_gt 11304
_reflns_number_total 12544
_reflns_threshold_expression >2sigma(I)
_cod_data_source_file c8dt00213d2.cif
_cod_data_source_block ag_igl1115a_0m
_cod_depositor_comments
;
The following automatic conversions were performed:

'_symmetry_cell_setting' value 'Triclinic' changed to 'triclinic'
according to
/home/data/users/saulius/crontab/automatic-downloads/rss-feeds/RSC/lib/dictionaries/cif_core.dic
dictionary named 'cif_core.dic' version 2.4.2 from 2011-04-26.

Automatic conversion script
Id: cif_fix_values 4973 2017-02-22 13:04:09Z antanas 

 Adding full bibliography for 7045692--7045698.cif.
;
_cod_original_sg_symbol_H-M P-1
_cod_database_code 7045697

loop_
_symmetry_equiv_pos_as_xyz
'x, y, z'
'-x, -y, -z'

loop_
_atom_site_label
_atom_site_type_symbol
_atom_site_fract_x
_atom_site_fract_y
_atom_site_fract_z
_atom_site_U_iso_or_equiv
_atom_site_adp_type
_atom_site_occupancy
_atom_site_symmetry_multiplicity
_atom_site_calc_flag
_atom_site_refinement_flags
Au1 Au 0.790952(9) 0.613530(7) 0.705788(6) 0.01068(5) Uani 1 1 d .
N1 N 0.8689(2) 0.41637(17) 0.71750(15) 0.0125(5) Uani 1 1 d .
N2 N 0.8965(2) 0.32977(17) 0.76869(16) 0.0143(5) Uani 1 1 d .
N3 N 0.8228(2) 0.42084(17) 0.83999(15) 0.0110(5) Uani 1 1 d .
N4 N 0.8573(2) 0.81142(17) 0.66316(15) 0.0141(5) Uani 1 1 d .
N5 N 0.8409(2) 0.89877(17) 0.61050(15) 0.0138(5) Uani 1 1 d .
N6 N 0.7160(2) 0.80725(17) 0.58154(15) 0.0111(5) Uani 1 1 d .
C1 C 0.8232(3) 0.4745(2) 0.75773(19) 0.0126(6) Uani 1 1 d .
C2 C 0.8709(3) 0.3317(2) 0.8459(2) 0.0145(6) Uani 1 1 d .
C3 C 0.8841(3) 0.2643(2) 0.9204(2) 0.0155(6) Uani 1 1 d .
H3 H 0.9153 0.2032 0.9232 0.019 Uiso 1 1 calc R
C4 C 0.8504(3) 0.2882(2) 0.99135(19) 0.0142(6) Uani 1 1 d .
C5 C 0.8583(3) 0.2208(2) 1.07168(19) 0.0174(6) Uani 1 1 d .
H5 H 0.8868 0.1585 1.0769 0.021 Uiso 1 1 calc R
C6 C 0.8248(3) 0.2467(2) 1.1398(2) 0.0195(7) Uani 1 1 d .
H6 H 0.8284 0.2013 1.1924 0.023 Uiso 1 1 calc R
C7 C 0.7845(3) 0.3400(2) 1.13481(19) 0.0170(6) Uani 1 1 d .
H7 H 0.7655 0.3567 1.1840 0.020 Uiso 1 1 calc R
C8 C 0.7728(3) 0.4056(2) 1.05992(19) 0.0160(6) Uani 1 1 d .
H8 H 0.7443 0.4673 1.0570 0.019 Uiso 1 1 calc R
C9 C 0.8035(3) 0.3816(2) 0.98557(18) 0.0125(6) Uani 1 1 d .
C10 C 0.7864(2) 0.4471(2) 0.90875(18) 0.0114(5) Uani 1 1 d .
C11 C 0.7228(3) 0.5396(2) 0.89530(17) 0.0122(6) Uani 1 1 d .
C12 C 0.7840(3) 0.6169(2) 0.89966(18) 0.0133(6) Uani 1 1 d .
C13 C 0.7207(3) 0.7030(2) 0.88394(19) 0.0157(6) Uani 1 1 d .
H13 H 0.7611 0.7564 0.8848 0.019 Uiso 1 1 calc R
C14 C 0.5996(3) 0.7127(2) 0.86703(18) 0.0159(6) Uani 1 1 d .
C15 C 0.5415(3) 0.6328(2) 0.8678(2) 0.0183(6) Uani 1 1 d .
H15 H 0.4584 0.6381 0.8589 0.022 Uiso 1 1 calc R
C16 C 0.6002(3) 0.5469(2) 0.88102(18) 0.0152(6) Uani 1 1 d .
C17 C 0.9125(3) 0.6069(2) 0.9229(2) 0.0190(7) Uani 1 1 d .
H17A H 0.9449 0.6687 0.9086 0.029 Uiso 1 1 calc R
H17B H 0.9557 0.5682 0.8927 0.029 Uiso 1 1 calc R
H17C H 0.9209 0.5774 0.9825 0.029 Uiso 1 1 calc R
C18 C 0.5314(3) 0.8056(2) 0.8499(2) 0.0232(7) Uani 1 1 d .
H18A H 0.4976 0.8224 0.7941 0.035 Uiso 1 1 calc R
H18B H 0.5847 0.8532 0.8539 0.035 Uiso 1 1 calc R
H18C H 0.4676 0.8017 0.8905 0.035 Uiso 1 1 calc R
C19 C 0.5334(3) 0.4626(2) 0.8815(2) 0.0217(7) Uani 1 1 d .
H19A H 0.5359 0.4187 0.9371 0.033 Uiso 1 1 calc R
H19B H 0.5700 0.4322 0.8421 0.033 Uiso 1 1 calc R
H19C H 0.4509 0.4822 0.8654 0.033 Uiso 1 1 calc R
C20 C 0.8950(3) 0.4358(2) 0.62911(19) 0.0182(6) Uani 1 1 d .
H20A H 0.8716 0.5011 0.6009 0.027 Uiso 1 1 calc R
H20B H 0.8507 0.3951 0.6058 0.027 Uiso 1 1 calc R
H20C H 0.9799 0.4244 0.6214 0.027 Uiso 1 1 calc R
C21 C 0.9535(3) 0.2541(2) 0.7407(2) 0.0198(7) Uani 1 1 d .
H21A H 0.9651 0.1984 0.7880 0.030 Uiso 1 1 calc R
H21B H 1.0303 0.2728 0.7160 0.030 Uiso 1 1 calc R
H21C H 0.9032 0.2404 0.6994 0.030 Uiso 1 1 calc R
C22 C 0.7854(3) 0.7526(2) 0.64833(18) 0.0118(6) Uani 1 1 d .
C23 C 0.7546(3) 0.8969(2) 0.55778(18) 0.0126(6) Uani 1 1 d .
C24 C 0.7041(3) 0.9659(2) 0.49130(18) 0.0130(6) Uani 1 1 d .
H24 H 0.7342 1.0262 0.4731 0.016 Uiso 1 1 calc R
C25 C 0.6077(3) 0.9430(2) 0.45266(18) 0.0138(6) Uani 1 1 d .
C26 C 0.5494(3) 1.0091(2) 0.38447(18) 0.0163(6) Uani 1 1 d .
H26 H 0.5789 1.0693 0.3631 0.020 Uiso 1 1 calc R
C27 C 0.4514(3) 0.9867(2) 0.34957(19) 0.0189(6) Uani 1 1 d .
H27 H 0.4137 1.0316 0.3042 0.023 Uiso 1 1 calc R
C28 C 0.4050(3) 0.8974(2) 0.3798(2) 0.0191(6) Uani 1 1 d .
H28 H 0.3347 0.8842 0.3565 0.023 Uiso 1 1 calc R
C29 C 0.4613(3) 0.8304(2) 0.44244(19) 0.0173(6) Uani 1 1 d .
H29 H 0.4313 0.7701 0.4609 0.021 Uiso 1 1 calc R
C30 C 0.5653(3) 0.8503(2) 0.48064(18) 0.0132(6) Uani 1 1 d .
C31 C 0.6231(3) 0.7814(2) 0.54264(18) 0.0121(6) Uani 1 1 d .
C32 C 0.5974(3) 0.6810(2) 0.56671(18) 0.0122(6) Uani 1 1 d .
C33 C 0.5101(3) 0.6477(2) 0.62543(18) 0.0146(6) Uani 1 1 d .
C34 C 0.4898(3) 0.5534(2) 0.6469(2) 0.0199(7) Uani 1 1 d .
H34 H 0.4335 0.5293 0.6887 0.024 Uiso 1 1 calc R
C35 C 0.5502(3) 0.4936(2) 0.6085(2) 0.0196(7) Uani 1 1 d .
C36 C 0.6322(3) 0.5298(2) 0.5472(2) 0.0178(6) Uani 1 1 d .
H36 H 0.6709 0.4898 0.5190 0.021 Uiso 1 1 calc R
C37 C 0.6590(3) 0.6226(2) 0.52633(19) 0.0148(6) Uani 1 1 d .
C38 C 0.4400(3) 0.7127(2) 0.6640(2) 0.0210(7) Uani 1 1 d .
H38A H 0.4941 0.7463 0.6882 0.031 Uiso 1 1 calc R
H38B H 0.3888 0.6768 0.7074 0.031 Uiso 1 1 calc R
H38C H 0.3912 0.7575 0.6216 0.031 Uiso 1 1 calc R
C39 C 0.5280(4) 0.3908(2) 0.6344(3) 0.0331(9) Uani 1 1 d .
H39A H 0.5781 0.3586 0.6820 0.050 Uiso 1 1 calc R
H39B H 0.5470 0.3648 0.5883 0.050 Uiso 1 1 calc R
H39C H 0.4446 0.3826 0.6495 0.050 Uiso 1 1 calc R
C40 C 0.7485(3) 0.6600(2) 0.4593(2) 0.0230(7) Uani 1 1 d .
H40A H 0.7755 0.6108 0.4344 0.035 Uiso 1 1 calc R
H40B H 0.8162 0.6806 0.4835 0.035 Uiso 1 1 calc R
H40C H 0.7118 0.7128 0.4167 0.035 Uiso 1 1 calc R
C41 C 0.9522(3) 0.7921(2) 0.72498(19) 0.0165(6) Uani 1 1 d .
H41A H 0.9502 0.7276 0.7599 0.025 Uiso 1 1 calc R
H41B H 0.9410 0.8346 0.7595 0.025 Uiso 1 1 calc R
H41C H 1.0289 0.8012 0.6969 0.025 Uiso 1 1 calc R
C42 C 0.9165(3) 0.9748(2) 0.6091(2) 0.0193(7) Uani 1 1 d .
H42A H 0.8970 1.0277 0.5606 0.029 Uiso 1 1 calc R
H42B H 0.9996 0.9535 0.6061 0.029 Uiso 1 1 calc R
H42C H 0.9037 0.9941 0.6595 0.029 Uiso 1 1 calc R
S1 S 0.10127(7) 0.77683(5) 0.50896(5) 0.01588(15) Uani 1 1 d .
S2 S 0.17575(7) 0.43352(6) 0.78604(5) 0.01720(16) Uani 1 1 d .
S3 S 0.14822(8) 0.00800(6) 0.15427(6) 0.02506(19) Uani 1 1 d .
F1 F 0.0640(2) 0.59896(15) 0.54388(14) 0.0299(5) Uani 1 1 d .
F2 F 0.0915(2) 0.64661(14) 0.65050(12) 0.0288(5) Uani 1 1 d .
F3 F 0.23946(19) 0.62701(15) 0.57307(14) 0.0310(5) Uani 1 1 d .
F4 F 0.1767(2) 0.25302(16) 0.85572(15) 0.0412(6) Uani 1 1 d .
F5 F 0.2748(2) 0.32654(19) 0.92239(15) 0.0459(7) Uani 1 1 d .
F6 F 0.3460(2) 0.30322(19) 0.81095(18) 0.0542(8) Uani 1 1 d .
F7 F 0.1140(3) 0.0393(2) -0.00536(17) 0.0627(9) Uani 1 1 d .
F8 F 0.1261(2) 0.16289(17) 0.03234(15) 0.0394(6) Uani 1 1 d .
F9 F 0.2832(2) 0.0775(2) 0.02575(17) 0.0486(7) Uani 1 1 d .
O1 O -0.0257(2) 0.79343(18) 0.51146(16) 0.0294(6) Uani 1 1 d .
O2 O 0.1478(2) 0.77449(17) 0.42969(15) 0.0264(5) Uani 1 1 d .
O3 O 0.1671(2) 0.82873(17) 0.55173(16) 0.0293(6) Uani 1 1 d .
O4 O 0.0733(2) 0.44542(19) 0.83482(17) 0.0290(6) Uani 1 1 d .
O5 O 0.1494(2) 0.41412(18) 0.70934(15) 0.0256(5) Uani 1 1 d .
O6 O 0.2656(2) 0.49911(18) 0.78126(15) 0.0235(5) Uani 1 1 d .
O7 O 0.0242(3) 0.0220(2) 0.16803(18) 0.0406(7) Uani 1 1 d .
O8 O 0.1870(3) -0.0844(2) 0.1535(2) 0.0504(9) Uani 1 1 d .
O9 O 0.2234(3) 0.0510(2) 0.19947(17) 0.0358(6) Uani 1 1 d .
C43 C 0.1260(3) 0.6559(2) 0.5735(2) 0.0172(6) Uani 1 1 d .
C44 C 0.2469(3) 0.3228(3) 0.8474(2) 0.0289(8) Uani 1 1 d .
C45 C 0.1690(3) 0.0746(3) 0.0465(2) 0.0310(9) Uani 1 1 d .
O10 O 0.6430(2) 0.27312(18) 0.82032(18) 0.0314(6) Uani 1 1 d .
O11 O 0.8112(2) 1.05768(17) 0.30396(15) 0.0254(5) Uani 1 1 d .
C46 C 0.5932(3) 0.2044(3) 0.8571(2) 0.0265(8) Uani 1 1 d .
C47 C 0.5349(4) 0.1444(3) 0.8130(3) 0.0399(10) Uani 1 1 d .
H47A H 0.5322 0.1760 0.7535 0.060 Uiso 1 1 calc R
H47B H 0.4542 0.1337 0.8340 0.060 Uiso 1 1 calc R
H47C H 0.5803 0.0845 0.8229 0.060 Uiso 1 1 calc R
C48 C 0.5869(4) 0.1737(3) 0.9487(3) 0.0449(11) Uani 1 1 d .
H48A H 0.6380 0.2108 0.9714 0.067 Uiso 1 1 calc R
H48B H 0.6134 0.1077 0.9689 0.067 Uiso 1 1 calc R
H48C H 0.5051 0.1822 0.9662 0.067 Uiso 1 1 calc R
C49 C 0.7999(3) 0.9930(2) 0.2758(2) 0.0214(7) Uani 1 1 d .
C50 C 0.7340(3) 1.0041(3) 0.1964(2) 0.0317(9) Uani 1 1 d .
H50A H 0.6622 0.9694 0.2083 0.048 Uiso 1 1 calc R
H50B H 0.7846 0.9799 0.1586 0.048 Uiso 1 1 calc R
H50C H 0.7125 1.0703 0.1706 0.048 Uiso 1 1 calc R
C51 C 0.8534(4) 0.8975(3) 0.3185(3) 0.0390(10) Uani 1 1 d .
H51A H 0.9268 0.8861 0.2904 0.058 Uiso 1 1 calc R
H51B H 0.7975 0.8507 0.3168 0.058 Uiso 1 1 calc R
H51C H 0.8707 0.8933 0.3762 0.058 Uiso 1 1 calc R

loop_
_atom_site_aniso_label
_atom_site_aniso_U_11
_atom_site_aniso_U_22
_atom_site_aniso_U_33
_atom_site_aniso_U_23
_atom_site_aniso_U_13
_atom_site_aniso_U_12
Au1 0.01222(7) 0.00893(7) 0.01006(7) -0.00131(5) -0.00071(4) -0.00086(4)
N1 0.0133(12) 0.0102(12) 0.0134(12) -0.0020(10) -0.0016(9) -0.0021(9)
N2 0.0177(13) 0.0097(12) 0.0151(12) -0.0025(10) 0.0021(10) -0.0026(10)
N3 0.0102(12) 0.0077(11) 0.0130(12) 0.0004(9) -0.0034(9) 0.0008(9)
N4 0.0173(13) 0.0105(12) 0.0143(12) -0.0027(10) 0.0006(10) -0.0038(10)
N5 0.0169(13) 0.0094(12) 0.0136(12) -0.0003(10) -0.0031(10) -0.0029(10)
N6 0.0126(12) 0.0080(11) 0.0118(12) -0.0013(9) 0.0009(9) -0.0001(9)
C1 0.0137(14) 0.0125(14) 0.0113(14) -0.0027(11) 0.0012(11) -0.0021(11)
C2 0.0122(14) 0.0118(14) 0.0205(15) -0.0057(12) 0.0001(12) -0.0026(11)
C3 0.0148(15) 0.0104(14) 0.0198(16) -0.0019(12) -0.0040(12) 0.0007(11)
C4 0.0110(14) 0.0135(15) 0.0168(15) -0.0014(12) -0.0010(11) -0.0031(11)
C5 0.0167(15) 0.0139(15) 0.0178(15) 0.0021(12) -0.0019(12) -0.0031(12)
C6 0.0148(15) 0.0218(17) 0.0173(15) 0.0022(13) -0.0026(12) -0.0039(12)
C7 0.0143(15) 0.0232(16) 0.0126(14) -0.0030(12) 0.0031(11) -0.0045(12)
C8 0.0135(15) 0.0181(15) 0.0150(15) -0.0020(12) 0.0026(11) -0.0023(12)
C9 0.0091(13) 0.0134(14) 0.0136(14) -0.0014(11) 0.0025(11) -0.0027(11)
C10 0.0067(13) 0.0141(14) 0.0138(14) -0.0037(11) -0.0020(10) -0.0030(10)
C11 0.0116(14) 0.0129(14) 0.0112(13) -0.0019(11) 0.0012(11) -0.0004(11)
C12 0.0149(14) 0.0143(14) 0.0104(13) -0.0027(11) 0.0035(11) -0.0028(11)
C13 0.0175(15) 0.0147(15) 0.0156(14) -0.0054(12) -0.0019(12) -0.0004(12)
C14 0.0197(16) 0.0159(15) 0.0108(14) -0.0030(12) -0.0014(11) 0.0052(12)
C15 0.0117(15) 0.0213(17) 0.0201(16) -0.0040(13) -0.0001(12) 0.0028(12)
C16 0.0150(15) 0.0161(15) 0.0139(14) -0.0027(12) 0.0007(11) -0.0039(12)
C17 0.0142(15) 0.0184(16) 0.0249(17) -0.0060(13) -0.0028(13) -0.0040(12)
C18 0.0271(18) 0.0184(17) 0.0229(17) -0.0051(14) -0.0025(14) 0.0060(14)
C19 0.0116(15) 0.0164(16) 0.037(2) -0.0061(14) -0.0078(13) -0.0002(12)
C20 0.0260(17) 0.0180(16) 0.0120(14) -0.0063(12) 0.0021(12) -0.0022(13)
C21 0.0273(18) 0.0124(15) 0.0213(16) -0.0085(13) 0.0002(13) 0.0053(13)
C22 0.0138(14) 0.0126(14) 0.0091(13) -0.0039(11) -0.0005(11) 0.0014(11)
C23 0.0172(15) 0.0096(14) 0.0125(14) -0.0050(11) 0.0009(11) -0.0024(11)
C24 0.0155(15) 0.0100(14) 0.0128(14) -0.0017(11) 0.0026(11) -0.0036(11)
C25 0.0162(15) 0.0145(14) 0.0104(13) -0.0040(11) 0.0056(11) 0.0016(11)
C26 0.0228(16) 0.0124(14) 0.0118(14) -0.0009(11) 0.0030(12) 0.0009(12)
C27 0.0196(16) 0.0201(16) 0.0127(14) 0.0008(12) -0.0005(12) 0.0053(13)
C28 0.0159(15) 0.0236(17) 0.0178(15) -0.0062(13) -0.0024(12) 0.0014(13)
C29 0.0165(15) 0.0192(16) 0.0174(15) -0.0071(13) -0.0031(12) -0.0006(12)
C30 0.0175(15) 0.0119(14) 0.0105(13) -0.0037(11) 0.0010(11) 0.0002(11)
C31 0.0135(14) 0.0114(14) 0.0123(13) -0.0041(11) 0.0038(11) -0.0043(11)
C32 0.0130(14) 0.0111(14) 0.0124(14) -0.0028(11) -0.0018(11) -0.0023(11)
C33 0.0144(14) 0.0161(15) 0.0129(14) -0.0029(12) -0.0020(11) -0.0029(11)
C34 0.0228(17) 0.0184(16) 0.0149(15) 0.0025(12) 0.0001(12) -0.0084(13)
C35 0.0224(17) 0.0138(15) 0.0206(16) -0.0006(13) -0.0121(13) -0.0029(13)
C36 0.0157(15) 0.0151(15) 0.0251(17) -0.0099(13) -0.0091(12) 0.0018(12)
C37 0.0151(15) 0.0161(15) 0.0140(14) -0.0056(12) -0.0048(11) -0.0003(11)
C38 0.0187(16) 0.0255(18) 0.0184(16) -0.0065(13) 0.0040(12) 0.0008(13)
C39 0.049(2) 0.0113(16) 0.037(2) -0.0002(15) -0.0155(18) -0.0099(16)
C40 0.0209(17) 0.0258(18) 0.0251(17) -0.0115(14) 0.0029(13) -0.0021(14)
C41 0.0193(16) 0.0162(15) 0.0141(14) -0.0038(12) -0.0060(12) -0.0012(12)
C42 0.0219(17) 0.0130(15) 0.0217(16) -0.0007(12) -0.0053(13) -0.0088(12)
S1 0.0202(4) 0.0136(4) 0.0135(4) -0.0029(3) -0.0002(3) -0.0031(3)
S2 0.0131(4) 0.0229(4) 0.0169(4) -0.0076(3) -0.0002(3) -0.0011(3)
S3 0.0222(4) 0.0170(4) 0.0341(5) -0.0046(4) 0.0080(4) -0.0010(3)
F1 0.0394(13) 0.0190(10) 0.0342(12) -0.0100(9) -0.0001(10) -0.0128(9)
F2 0.0432(13) 0.0237(11) 0.0163(10) -0.0019(8) 0.0041(9) 0.0041(9)
F3 0.0251(11) 0.0277(12) 0.0373(13) -0.0062(10) -0.0019(9) 0.0066(9)
F4 0.0564(16) 0.0252(12) 0.0367(13) 0.0010(10) -0.0083(12) -0.0073(11)
F5 0.0502(16) 0.0536(16) 0.0273(12) 0.0012(11) -0.0189(11) -0.0075(13)
F6 0.0407(15) 0.0487(16) 0.0602(18) -0.0010(14) 0.0064(13) 0.0264(13)
F7 0.071(2) 0.092(2) 0.0452(16) -0.0429(16) 0.0145(15) -0.0475(18)
F8 0.0417(14) 0.0364(14) 0.0326(13) 0.0023(10) -0.0046(11) -0.0017(11)
F9 0.0338(14) 0.0626(18) 0.0525(16) -0.0198(14) 0.0237(12) -0.0158(13)
O1 0.0244(13) 0.0263(14) 0.0310(14) 0.0003(11) 0.0010(11) 0.0067(11)
O2 0.0347(14) 0.0263(13) 0.0177(12) -0.0050(10) 0.0064(10) -0.0072(11)
O3 0.0457(16) 0.0180(12) 0.0265(13) -0.0081(10) -0.0083(12) -0.0096(11)
O4 0.0150(12) 0.0381(15) 0.0396(15) -0.0199(13) 0.0079(11) -0.0056(11)
O5 0.0325(14) 0.0281(14) 0.0177(12) -0.0081(10) -0.0060(10) -0.0044(11)
O6 0.0147(11) 0.0310(14) 0.0250(13) -0.0078(11) -0.0003(9) -0.0042(10)
O7 0.0298(15) 0.0465(18) 0.0389(16) -0.0025(14) 0.0163(13) -0.0023(13)
O8 0.0428(18) 0.0196(14) 0.085(3) -0.0101(15) 0.0184(17) 0.0022(13)
O9 0.0366(16) 0.0385(16) 0.0280(14) -0.0013(12) -0.0060(12) -0.0056(13)
C43 0.0178(16) 0.0140(15) 0.0192(16) -0.0045(12) -0.0003(12) 0.0014(12)
C44 0.0262(19) 0.030(2) 0.0255(19) -0.0005(16) 0.0003(15) 0.0019(15)
C45 0.030(2) 0.041(2) 0.030(2) -0.0197(17) 0.0089(16) -0.0164(17)
O10 0.0283(14) 0.0227(14) 0.0420(16) -0.0076(12) -0.0065(12) 0.0003(11)
O11 0.0299(14) 0.0201(12) 0.0264(13) -0.0072(10) 0.0025(10) -0.0026(10)
C46 0.0202(17) 0.0259(19) 0.037(2) -0.0149(16) -0.0013(15) 0.0028(14)
C47 0.036(2) 0.039(2) 0.053(3) -0.026(2) -0.015(2) 0.0038(18)
C48 0.042(3) 0.061(3) 0.035(2) -0.016(2) 0.004(2) -0.019(2)
C49 0.0181(16) 0.0217(17) 0.0215(16) -0.0015(13) 0.0079(13) -0.0033(13)
C50 0.031(2) 0.036(2) 0.032(2) -0.0133(17) 0.0031(16) -0.0142(17)
C51 0.055(3) 0.0204(19) 0.038(2) -0.0032(17) 0.015(2) 0.0024(18)

loop_
_atom_type_symbol
_atom_type_description
_atom_type_scat_dispersion_real
_atom_type_scat_dispersion_imag
_atom_type_scat_source
C C 0.0015 0.0009 'International Tables Vol C Tables 4.2.6.8 and 6.1.1.4'
H H 0.0000 0.0000 'International Tables Vol C Tables 4.2.6.8 and 6.1.1.4'
N N 0.0030 0.0019 'International Tables Vol C Tables 4.2.6.8 and 6.1.1.4'
O O 0.0056 0.0036 'International Tables Vol C Tables 4.2.6.8 and 6.1.1.4'
F F 0.0096 0.0061 'International Tables Vol C Tables 4.2.6.8 and 6.1.1.4'
S S 0.0826 0.0763 'International Tables Vol C Tables 4.2.6.8 and 6.1.1.4'
Au Au -0.7638 5.9978 'International Tables Vol C Tables 4.2.6.8 and 6.1.1.4'

loop_
_geom_angle_atom_site_label_1
_geom_angle_atom_site_label_2
_geom_angle_atom_site_label_3
_geom_angle
C1 Au1 C22 171.10(11)
C1 N1 N2 112.6(2)
C1 N1 C20 128.2(3)
N2 N1 C20 119.2(2)
C2 N2 N1 107.4(2)
C2 N2 C21 128.8(3)
N1 N2 C21 123.5(3)
C10 N3 C1 128.6(3)
C10 N3 C2 121.9(3)
C1 N3 C2 109.5(2)
C22 N4 N5 112.9(3)
C22 N4 C41 127.9(3)
N5 N4 C41 119.1(2)
C23 N5 N4 107.5(2)
C23 N5 C42 128.5(3)
N4 N5 C42 123.6(3)
C31 N6 C23 122.3(3)
C31 N6 C22 128.6(2)
C23 N6 C22 109.1(2)
N1 C1 N3 103.9(3)
N1 C1 Au1 124.3(2)
N3 C1 Au1 131.1(2)
N2 C2 C3 131.3(3)
N2 C2 N3 106.5(3)
C3 C2 N3 122.2(3)
C2 C3 C4 117.8(3)
C2 C3 H3 121.1
C4 C3 H3 121.1
C3 C4 C5 121.2(3)
C3 C4 C9 120.1(3)
C5 C4 C9 118.6(3)
C6 C5 C4 119.7(3)
C6 C5 H5 120.1
C4 C5 H5 120.1
C5 C6 C7 121.8(3)
C5 C6 H6 119.1
C7 C6 H6 119.1
C8 C7 C6 120.5(3)
C8 C7 H7 119.8
C6 C7 H7 119.8
C7 C8 C9 120.2(3)
C7 C8 H8 119.9
C9 C8 H8 119.9
C10 C9 C8 120.3(3)
C10 C9 C4 120.6(3)
C8 C9 C4 119.1(3)
N3 C10 C9 117.3(3)
N3 C10 C11 117.7(3)
C9 C10 C11 124.7(3)
C16 C11 C12 121.3(3)
C16 C11 C10 118.4(3)
C12 C11 C10 120.3(3)
C13 C12 C11 118.0(3)
C13 C12 C17 120.8(3)
C11 C12 C17 121.2(3)
C12 C13 C14 121.7(3)
C12 C13 H13 119.2
C14 C13 H13 119.2
C13 C14 C15 118.1(3)
C13 C14 C18 121.7(3)
C15 C14 C18 120.2(3)
C16 C15 C14 122.4(3)
C16 C15 H15 118.8
C14 C15 H15 118.8
C15 C16 C11 118.4(3)
C15 C16 C19 120.4(3)
C11 C16 C19 121.2(3)
C12 C17 H17A 109.5
C12 C17 H17B 109.5
H17A C17 H17B 109.5
C12 C17 H17C 109.5
H17A C17 H17C 109.5
H17B C17 H17C 109.5
C14 C18 H18A 109.5
C14 C18 H18B 109.5
H18A C18 H18B 109.5
C14 C18 H18C 109.5
H18A C18 H18C 109.5
H18B C18 H18C 109.5
C16 C19 H19A 109.5
C16 C19 H19B 109.5
H19A C19 H19B 109.5
C16 C19 H19C 109.5
H19A C19 H19C 109.5
H19B C19 H19C 109.5
N1 C20 H20A 109.5
N1 C20 H20B 109.5
H20A C20 H20B 109.5
N1 C20 H20C 109.5
H20A C20 H20C 109.5
H20B C20 H20C 109.5
N2 C21 H21A 109.5
N2 C21 H21B 109.5
H21A C21 H21B 109.5
N2 C21 H21C 109.5
H21A C21 H21C 109.5
H21B C21 H21C 109.5
N4 C22 N6 103.9(3)
N4 C22 Au1 125.2(2)
N6 C22 Au1 130.7(2)
N5 C23 N6 106.6(3)
N5 C23 C24 131.6(3)
N6 C23 C24 121.8(3)
C25 C24 C23 117.3(3)
C25 C24 H24 121.4
C23 C24 H24 121.4
C24 C25 C26 121.4(3)
C24 C25 C30 120.1(3)
C26 C25 C30 118.5(3)
C27 C26 C25 120.6(3)
C27 C26 H26 119.7
C25 C26 H26 119.7
C26 C27 C28 121.2(3)
C26 C27 H27 119.4
C28 C27 H27 119.4
C29 C28 C27 120.2(3)
C29 C28 H28 119.9
C27 C28 H28 119.9
C28 C29 C30 120.7(3)
C28 C29 H29 119.7
C30 C29 H29 119.7
C31 C30 C29 120.2(3)
C31 C30 C25 121.1(3)
C29 C30 C25 118.6(3)
N6 C31 C30 117.1(3)
N6 C31 C32 117.9(3)
C30 C31 C32 124.9(3)
C33 C32 C37 121.5(3)
C33 C32 C31 120.2(3)
C37 C32 C31 118.3(3)
C34 C33 C32 118.4(3)
C34 C33 C38 121.1(3)
C32 C33 C38 120.6(3)
C33 C34 C35 121.5(3)
C33 C34 H34 119.3
C35 C34 H34 119.3
C34 C35 C36 118.8(3)
C34 C35 C39 120.3(3)
C36 C35 C39 120.9(3)
C37 C36 C35 121.7(3)
C37 C36 H36 119.1
C35 C36 H36 119.1
C36 C37 C32 118.1(3)
C36 C37 C40 120.6(3)
C32 C37 C40 121.3(3)
C33 C38 H38A 109.5
C33 C38 H38B 109.5
H38A C38 H38B 109.5
C33 C38 H38C 109.5
H38A C38 H38C 109.5
H38B C38 H38C 109.5
C35 C39 H39A 109.5
C35 C39 H39B 109.5
H39A C39 H39B 109.5
C35 C39 H39C 109.5
H39A C39 H39C 109.5
H39B C39 H39C 109.5
C37 C40 H40A 109.5
C37 C40 H40B 109.5
H40A C40 H40B 109.5
C37 C40 H40C 109.5
H40A C40 H40C 109.5
H40B C40 H40C 109.5
N4 C41 H41A 109.5
N4 C41 H41B 109.5
H41A C41 H41B 109.5
N4 C41 H41C 109.5
H41A C41 H41C 109.5
H41B C41 H41C 109.5
N5 C42 H42A 109.5
N5 C42 H42B 109.5
H42A C42 H42B 109.5
N5 C42 H42C 109.5
H42A C42 H42C 109.5
H42B C42 H42C 109.5
O2 S1 O3 115.35(16)
O2 S1 O1 114.89(16)
O3 S1 O1 114.28(16)
O2 S1 C43 103.52(15)
O3 S1 C43 103.12(15)
O1 S1 C43 103.38(15)
O4 S2 O5 114.57(16)
O4 S2 O6 115.21(15)
O5 S2 O6 115.58(15)
O4 S2 C44 103.13(17)
O5 S2 C44 102.53(17)
O6 S2 C44 103.23(17)
O8 S3 O7 115.31(18)
O8 S3 O9 115.2(2)
O7 S3 O9 114.36(19)
O8 S3 C45 102.1(2)
O7 S3 C45 103.83(19)
O9 S3 C45 103.55(16)
F2 C43 F3 109.4(3)
F2 C43 F1 107.7(3)
F3 C43 F1 107.1(3)
F2 C43 S1 111.2(2)
F3 C43 S1 111.1(2)
F1 C43 S1 110.2(2)
F5 C44 F6 107.8(3)
F5 C44 F4 108.1(3)
F6 C44 F4 108.0(3)
F5 C44 S2 111.2(3)
F6 C44 S2 110.3(3)
F4 C44 S2 111.3(3)
F7 C45 F9 107.8(3)
F7 C45 F8 106.7(4)
F9 C45 F8 107.0(3)
F7 C45 S3 112.0(3)
F9 C45 S3 111.7(3)
F8 C45 S3 111.3(2)
O10 C46 C48 121.8(4)
O10 C46 C47 122.2(4)
C48 C46 C47 116.0(4)
C46 C47 H47A 109.5
C46 C47 H47B 109.5
H47A C47 H47B 109.5
C46 C47 H47C 109.5
H47A C47 H47C 109.5
H47B C47 H47C 109.5
C46 C48 H48A 109.5
C46 C48 H48B 109.5
H48A C48 H48B 109.5
C46 C48 H48C 109.5
H48A C48 H48C 109.5
H48B C48 H48C 109.5
O11 C49 C51 120.9(3)
O11 C49 C50 122.2(3)
C51 C49 C50 116.9(3)
C49 C50 H50A 109.5
C49 C50 H50B 109.5
H50A C50 H50B 109.5
C49 C50 H50C 109.5
H50A C50 H50C 109.5
H50B C50 H50C 109.5
C49 C51 H51A 109.5
C49 C51 H51B 109.5
H51A C51 H51B 109.5
C49 C51 H51C 109.5
H51A C51 H51C 109.5
H51B C51 H51C 109.5

loop_
_geom_bond_atom_site_label_1
_geom_bond_atom_site_label_2
_geom_bond_distance
Au1 C1 2.030(3)
Au1 C22 2.030(3)
N1 C1 1.327(4)
N1 N2 1.360(4)
N1 C20 1.463(4)
N2 C2 1.338(4)
N2 C21 1.461(4)
N3 C10 1.377(4)
N3 C1 1.391(4)
N3 C2 1.389(4)
N4 C22 1.314(4)
N4 N5 1.360(4)
N4 C41 1.467(4)
N5 C23 1.338(4)
N5 C42 1.462(4)
N6 C31 1.380(4)
N6 C23 1.385(4)
N6 C22 1.408(4)
C2 C3 1.372(4)
C3 C4 1.386(4)
C3 H3 0.9500
C4 C5 1.441(4)
C4 C9 1.443(4)
C5 C6 1.355(5)
C5 H5 0.9500
C6 C7 1.426(5)
C6 H6 0.9500
C7 C8 1.363(4)
C7 H7 0.9500
C8 C9 1.432(4)
C8 H8 0.9500
C9 C10 1.393(4)
C10 C11 1.482(4)
C11 C16 1.405(4)
C11 C12 1.406(4)
C12 C13 1.397(4)
C12 C17 1.501(4)
C13 C14 1.396(4)
C13 H13 0.9500
C14 C15 1.399(4)
C14 C18 1.505(4)
C15 C16 1.373(5)
C15 H15 0.9500
C16 C19 1.512(4)
C17 H17A 0.9800
C17 H17B 0.9800
C17 H17C 0.9800
C18 H18A 0.9800
C18 H18B 0.9800
C18 H18C 0.9800
C19 H19A 0.9800
C19 H19B 0.9800
C19 H19C 0.9800
C20 H20A 0.9800
C20 H20B 0.9800
C20 H20C 0.9800
C21 H21A 0.9800
C21 H21B 0.9800
C21 H21C 0.9800
C23 C24 1.394(4)
C24 C25 1.390(4)
C24 H24 0.9500
C25 C26 1.426(4)
C25 C30 1.445(4)
C26 C27 1.368(5)
C26 H26 0.9500
C27 C28 1.420(5)
C27 H27 0.9500
C28 C29 1.366(4)
C28 H28 0.9500
C29 C30 1.439(4)
C29 H29 0.9500
C30 C31 1.382(4)
C31 C32 1.489(4)
C32 C33 1.397(4)
C32 C37 1.403(4)
C33 C34 1.388(4)
C33 C38 1.502(4)
C34 C35 1.390(5)
C34 H34 0.9500
C35 C36 1.391(5)
C35 C39 1.513(4)
C36 C37 1.386(4)
C36 H36 0.9500
C37 C40 1.513(4)
C38 H38A 0.9800
C38 H38B 0.9800
C38 H38C 0.9800
C39 H39A 0.9800
C39 H39B 0.9800
C39 H39C 0.9800
C40 H40A 0.9800
C40 H40B 0.9800
C40 H40C 0.9800
C41 H41A 0.9800
C41 H41B 0.9800
C41 H41C 0.9800
C42 H42A 0.9800
C42 H42B 0.9800
C42 H42C 0.9800
S1 O2 1.438(2)
S1 O3 1.446(2)
S1 O1 1.446(3)
S1 C43 1.837(3)
S2 O4 1.443(2)
S2 O5 1.444(2)
S2 O6 1.444(2)
S2 C44 1.832(4)
S3 O8 1.431(3)
S3 O7 1.432(3)
S3 O9 1.446(3)
S3 C45 1.826(4)
F1 C43 1.342(4)
F2 C43 1.321(4)
F3 C43 1.331(4)
F4 C44 1.328(4)
F5 C44 1.326(5)
F6 C44 1.328(4)
F7 C45 1.326(4)
F8 C45 1.338(5)
F9 C45 1.334(4)
O10 C46 1.208(4)
O11 C49 1.210(4)
C46 C48 1.482(6)
C46 C47 1.507(5)
C47 H47A 0.9800
C47 H47B 0.9800
C47 H47C 0.9800
C48 H48A 0.9800
C48 H48B 0.9800
C48 H48C 0.9800
C49 C51 1.503(5)
C49 C50 1.505(5)
C50 H50A 0.9800
C50 H50B 0.9800
C50 H50C 0.9800
C51 H51A 0.9800
C51 H51B 0.9800
C51 H51C 0.9800

loop_
_geom_torsion_atom_site_label_1
_geom_torsion_atom_site_label_2
_geom_torsion_atom_site_label_3
_geom_torsion_atom_site_label_4
_geom_torsion
C1 N1 N2 C2 -1.7(3)
C20 N1 N2 C2 176.3(3)
C1 N1 N2 C21 -176.8(3)
C20 N1 N2 C21 1.2(4)
C22 N4 N5 C23 -0.8(3)
C41 N4 N5 C23 176.5(3)
C22 N4 N5 C42 -174.3(3)
C41 N4 N5 C42 3.0(4)
N2 N1 C1 N3 0.4(3)
C20 N1 C1 N3 -177.4(3)
N2 N1 C1 Au1 171.6(2)
C20 N1 C1 Au1 -6.1(4)
C10 N3 C1 N1 178.7(3)
C2 N3 C1 N1 1.1(3)
C10 N3 C1 Au1 8.3(5)
C2 N3 C1 Au1 -169.3(2)
C22 Au1 C1 N1 -53.7(8)
C22 Au1 C1 N3 115.0(7)
N1 N2 C2 C3 -178.4(3)
C21 N2 C2 C3 -3.6(6)
N1 N2 C2 N3 2.3(3)
C21 N2 C2 N3 177.0(3)
C10 N3 C2 N2 -179.9(2)
C1 N3 C2 N2 -2.1(3)
C10 N3 C2 C3 0.7(4)
C1 N3 C2 C3 178.5(3)
N2 C2 C3 C4 179.1(3)
N3 C2 C3 C4 -1.7(4)
C2 C3 C4 C5 178.3(3)
C2 C3 C4 C9 -0.2(4)
C3 C4 C5 C6 179.8(3)
C9 C4 C5 C6 -1.7(4)
C4 C5 C6 C7 -1.6(5)
C5 C6 C7 C8 3.2(5)
C6 C7 C8 C9 -1.3(5)
C7 C8 C9 C10 176.9(3)
C7 C8 C9 C4 -2.1(4)
C3 C4 C9 C10 3.0(4)
C5 C4 C9 C10 -175.5(3)
C3 C4 C9 C8 -178.0(3)
C5 C4 C9 C8 3.6(4)
C1 N3 C10 C9 -175.2(3)
C2 N3 C10 C9 2.2(4)
C1 N3 C10 C11 10.0(4)
C2 N3 C10 C11 -172.6(3)
C8 C9 C10 N3 177.1(3)
C4 C9 C10 N3 -3.9(4)
C8 C9 C10 C11 -8.6(4)
C4 C9 C10 C11 170.4(3)
N3 C10 C11 C16 84.5(3)
C9 C10 C11 C16 -89.8(4)
N3 C10 C11 C12 -97.6(3)
C9 C10 C11 C12 88.1(4)
C16 C11 C12 C13 -4.1(4)
C10 C11 C12 C13 178.0(3)
C16 C11 C12 C17 174.1(3)
C10 C11 C12 C17 -3.7(4)
C11 C12 C13 C14 2.1(4)
C17 C12 C13 C14 -176.2(3)
C12 C13 C14 C15 1.3(5)
C12 C13 C14 C18 -179.9(3)
C13 C14 C15 C16 -2.8(5)
C18 C14 C15 C16 178.3(3)
C14 C15 C16 C11 0.9(5)
C14 C15 C16 C19 179.9(3)
C12 C11 C16 C15 2.7(4)
C10 C11 C16 C15 -179.4(3)
C12 C11 C16 C19 -176.3(3)
C10 C11 C16 C19 1.6(4)
N5 N4 C22 N6 -1.0(3)
C41 N4 C22 N6 -178.0(3)
N5 N4 C22 Au1 174.2(2)
C41 N4 C22 Au1 -2.8(4)
C31 N6 C22 N4 -177.5(3)
C23 N6 C22 N4 2.3(3)
C31 N6 C22 Au1 7.7(4)
C23 N6 C22 Au1 -172.5(2)
C1 Au1 C22 N4 -54.1(8)
C1 Au1 C22 N6 119.8(7)
N4 N5 C23 N6 2.2(3)
C42 N5 C23 N6 175.3(3)
N4 N5 C23 C24 -179.0(3)
C42 N5 C23 C24 -5.9(5)
C31 N6 C23 N5 177.0(3)
C22 N6 C23 N5 -2.8(3)
C31 N6 C23 C24 -2.0(4)
C22 N6 C23 C24 178.2(3)
N5 C23 C24 C25 -174.6(3)
N6 C23 C24 C25 4.0(4)
C23 C24 C25 C26 179.6(3)
C23 C24 C25 C30 -1.3(4)
C24 C25 C26 C27 -177.1(3)
C30 C25 C26 C27 3.8(4)
C25 C26 C27 C28 -0.1(5)
C26 C27 C28 C29 -3.0(5)
C27 C28 C29 C30 2.3(5)
C28 C29 C30 C31 -178.5(3)
C28 C29 C30 C25 1.3(4)
C24 C25 C30 C31 -3.7(4)
C26 C25 C30 C31 175.5(3)
C24 C25 C30 C29 176.5(3)
C26 C25 C30 C29 -4.3(4)
C23 N6 C31 C30 -3.0(4)
C22 N6 C31 C30 176.8(3)
C23 N6 C31 C32 173.3(3)
C22 N6 C31 C32 -6.9(4)
C29 C30 C31 N6 -174.5(3)
C25 C30 C31 N6 5.7(4)
C29 C30 C31 C32 9.5(4)
C25 C30 C31 C32 -170.3(3)
N6 C31 C32 C33 96.4(3)
C30 C31 C32 C33 -87.7(4)
N6 C31 C32 C37 -86.5(3)
C30 C31 C32 C37 89.5(4)
C37 C32 C33 C34 3.7(4)
C31 C32 C33 C34 -179.2(3)
C37 C32 C33 C38 -176.2(3)
C31 C32 C33 C38 0.9(4)
C32 C33 C34 C35 -3.0(5)
C38 C33 C34 C35 176.8(3)
C33 C34 C35 C36 -0.2(5)
C33 C34 C35 C39 178.8(3)
C34 C35 C36 C37 3.0(5)
C39 C35 C36 C37 -176.0(3)
C35 C36 C37 C32 -2.4(5)
C35 C36 C37 C40 -179.9(3)
C33 C32 C37 C36 -1.0(4)
C31 C32 C37 C36 -178.1(3)
C33 C32 C37 C40 176.5(3)
C31 C32 C37 C40 -0.6(4)
O2 S1 C43 F2 177.7(2)
O3 S1 C43 F2 57.1(3)
O1 S1 C43 F2 -62.2(3)
O2 S1 C43 F3 55.5(3)
O3 S1 C43 F3 -65.1(3)
O1 S1 C43 F3 175.6(2)
O2 S1 C43 F1 -63.0(3)
O3 S1 C43 F1 176.5(2)
O1 S1 C43 F1 57.2(3)
O4 S2 C44 F5 -58.8(3)
O5 S2 C44 F5 -178.1(3)
O6 S2 C44 F5 61.5(3)
O4 S2 C44 F6 -178.3(3)
O5 S2 C44 F6 62.4(3)
O6 S2 C44 F6 -58.1(3)
O4 S2 C44 F4 61.7(3)
O5 S2 C44 F4 -57.5(3)
O6 S2 C44 F4 -178.0(3)
O8 S3 C45 F7 54.4(4)
O7 S3 C45 F7 -65.8(3)
O9 S3 C45 F7 174.4(3)
O8 S3 C45 F9 -66.6(3)
O7 S3 C45 F9 173.2(3)
O9 S3 C45 F9 53.4(3)
O8 S3 C45 F8 173.8(3)
O7 S3 C45 F8 53.6(3)
O9 S3 C45 F8 -66.2(3)
